data_1532091
loop_
_publ_author_name
'Rivas-Murias, B.'
'Sanchez-Andujar, M.'
'Fondado, A.'
'Rivas, J.'
'Mira, J.'
'Senaris Rodriguez, M.A.'

_publ_section_title
;
 Structure, microstructure and magneto-transport properties of Pr1-x Bx Co
 O3-d (B(2+) = Ba(2+), Ca(2+)) perovskite materials
;
_journal_name_full 'New Trends in Intercalation Compounds for energy Storage'
_journal_page_first 577
_journal_page_last 584
_journal_volume 61
_journal_year 2002
_chemical_formula_sum 'Ca0.2 Co O3 Pr0.8'
_chemical_name_systematic '(Pr0.8 Ca0.2) Co O3'
_space_group_IT_number 62
_symmetry_space_group_name_Hall '-P 2ac 2n'
_symmetry_space_group_name_H-M 'P n m a'
_cell_angle_alpha 90
_cell_angle_beta 90
_cell_angle_gamma 90
_cell_formula_units_Z 4
_cell_length_a 5.3508
_cell_length_b 7.57472
_cell_length_c 5.37202
_cell_volume 217.732
_citation_journal_id_ASTM NSSICD
_cod_data_source_file Rivas-Murias_NSSICD_2002_1988.cif
_cod_data_source_block Ca0.2Co1O3Pr0.8
_cod_original_cell_volume 217.7323
_cod_original_formula_sum 'Ca0.2 Co1 O3 Pr0.8'
_cod_database_code 1532091

loop_
_symmetry_equiv_pos_as_xyz
x,y,z
-x+1/2,-y,z+1/2
x+1/2,-y+1/2,-z+1/2
-x,y+1/2,-z
-x,-y,-z
x-1/2,y,-z-1/2
-x-1/2,y-1/2,z-1/2
x,-y-1/2,z

loop_
_atom_site_label
_atom_site_type_symbol
_atom_site_fract_x
_atom_site_fract_y
_atom_site_fract_z
_atom_site_occupancy
_atom_site_U_iso_or_equiv
Pr1 Pr+3 -0.0324 0.25 -0.0071 0.8 0.0
Co1 Co+3 0 0 0.5 1 0.0
O2 O-2 0.2203 0.0324 0.7854 1 0.0
O1 O-2 0.5065 0.25 0.0642 1 0.0
Ca1 Ca+2 -0.0324 0.25 -0.0071 0.2 0.0
